data_8102908
loop_
_publ_author_name
'A. Gacemi'
'D. Benbertal'
'I. Gautier-Luneau'
'A. Mosset'

_publ_section_title
;
Crystal structure of lead chloride thiocyanate, PbCl(SCN)
;
_journal_issue 3
_journal_name_full 'Zeitschrift f\"ur Kristallographie - New Crystal Structures'
_journal_page_first 309
_journal_page_last 312
_journal_volume 220
_journal_year 2005
_chemical_compound_source 'synthesis as described'
_chemical_formula_moiety 'C Cl N Pb S'
_chemical_formula_sum 'C Cl N Pb S'
_chemical_formula_weight 300.72
_chemical_name_systematic
;
lead chloride thiocyanate
;
_space_group_IT_number 62
_symmetry_cell_setting orthorhombic
_symmetry_Int_Tables_number 62
_symmetry_space_group_name_Hall '-P 2ac 2n'
_symmetry_space_group_name_H-M 'P n m a'
_atom_sites_solution_hydrogens geom
_atom_sites_solution_primary direct
_atom_sites_solution_secondary difmap
_audit_creation_date 2005-05-25T09:34:19-00:00
_audit_creation_method 'WinGX routine CIF_UPDATE'
_cell_angle_alpha 90
_cell_angle_beta 90
_cell_angle_gamma 90
_cell_formula_units_Z 4
_cell_length_a 10.166(1)
_cell_length_b 4.255(1)
_cell_length_c 9.589(1)
_cell_measurement_reflns_used 0
_cell_measurement_temperature 293(2)
_cell_measurement_theta_max 0
_cell_measurement_theta_min 0
_cell_measurement_wavelength 0.56085
_cell_volume 414.78(11)
_computing_molecular_graphics 'Ortep-3 for Windows (Farrugia, 1997)'
_computing_publication_material 'WinGX (Farrugia, 1999)'
_computing_structure_refinement 'SHELXL-97 (Sheldrick, 1997)'
_computing_structure_solution 'SHELXS-97 (Sheldrick, 1997)'
_diffrn_ambient_temperature 293(2)
_diffrn_measured_fraction_theta_full 0.956
_diffrn_measured_fraction_theta_max 0.956
_diffrn_measurement_device_type 'Nonius KappaCCD'
_diffrn_measurement_method omega/phi
_diffrn_radiation_monochromator graphite
_diffrn_radiation_probe x-ray
_diffrn_radiation_type AgK\a
_diffrn_radiation_wavelength 0.56085
_diffrn_reflns_av_R_equivalents 0.0341
_diffrn_reflns_av_unetI/netI 0.0746
_diffrn_reflns_limit_h_max 13
_diffrn_reflns_limit_h_min -13
_diffrn_reflns_limit_k_max 5
_diffrn_reflns_limit_k_min -5
_diffrn_reflns_limit_l_max 12
_diffrn_reflns_limit_l_min -12
_diffrn_reflns_number 2518
_diffrn_reflns_theta_full 21.39
_diffrn_reflns_theta_max 21.39
_diffrn_reflns_theta_min 3.16
_diffrn_standards_decay_% 0
_diffrn_standards_interval_count 0
_diffrn_standards_interval_time 0
_diffrn_standards_number 0
_exptl_absorpt_coefficient_mu 22.689
_exptl_absorpt_correction_T_max 0.257
_exptl_absorpt_correction_T_min 0.014
_exptl_absorpt_correction_type numerical
_exptl_absorpt_process_details 'Blessing, 1995'
_exptl_crystal_colour colorless
_exptl_crystal_density_diffrn 4.816
_exptl_crystal_density_method 'not measured'
_exptl_crystal_description needle
_exptl_crystal_F_000 512
_exptl_crystal_size_max 0.5
_exptl_crystal_size_mid 0.16
_exptl_crystal_size_min 0.06
_refine_diff_density_max 1.192
_refine_diff_density_min -2.056
_refine_diff_density_rms 0.309
_refine_ls_extinction_method none
_refine_ls_goodness_of_fit_ref 0.889
_refine_ls_hydrogen_treatment none
_refine_ls_matrix_type full
_refine_ls_number_parameters 31
_refine_ls_number_reflns 544
_refine_ls_number_restraints 0
_refine_ls_restrained_S_all 0.889
_refine_ls_R_factor_all 0.0293
_refine_ls_R_factor_gt 0.0234
_refine_ls_shift/su_max 0
_refine_ls_shift/su_mean 0
_refine_ls_structure_factor_coef Fsqd
_refine_ls_weighting_details 'calc w=1/[\s^2^(Fo^2^)+(0.0000P)^2^+0.0000P] where P=(Fo^2^+2Fc^2^)/3'
_refine_ls_weighting_scheme calc
_refine_ls_wR_factor_gt 0.0620
_refine_ls_wR_factor_ref 0.0671
_reflns_number_gt 468
_reflns_number_total 544
_reflns_threshold_expression >2sigma(I)
_cod_data_source_file 409835.cff
_cod_data_source_block chem
_cod_depositor_comments
;
The following automatic conversions were performed:
'_diffrn_radiation_probe' value 'X-ray' changed to 'x-ray' according to
'/home/saulius/struct/CIF-dictionaries/cif_core.dic' dictionary named
'cif_core.dic' version 2.4.1 from 2010-06-29.

Automatic conversion script
Id: cif_fix_enum 1555 2011-01-17 13:19:09Z saulius 
;
_cod_original_cell_volume 414.8(1)
_cod_original_sg_symbol_H-M Pnma
_cod_original_formula_sum 'C1 Cl1 N1 Pb1 S1'
_cod_database_code 8102908

loop_
_symmetry_equiv_pos_as_xyz
'x, y, z'
'-x+1/2, -y, z+1/2'
'x+1/2, -y+1/2, -z+1/2'
'-x, y+1/2, -z'
'-x, -y, -z'
'x-1/2, y, -z-1/2'
'-x-1/2, y-1/2, z-1/2'
'x, -y-1/2, z'

loop_
_atom_site_label
_atom_site_type_symbol
_atom_site_fract_x
_atom_site_fract_y
_atom_site_fract_z
_atom_site_U_iso_or_equiv
_atom_site_adp_type
_atom_site_occupancy
_atom_site_symmetry_multiplicity
_atom_site_Wyckoff_symbol
_atom_site_calc_flag
_atom_site_refinement_flags
_atom_site_disorder_assembly
_atom_site_disorder_group
Pb Pb 0.18928(3) 0.75 0.08053(3) 0.02323(18) Uani 1 4 c d S . .
Cl Cl -0.0972(2) 0.75 0.1044(2) 0.0181(4) Uani 1 4 c d S . .
S S 0.1370(2) 0.25 0.30867(19) 0.0175(4) Uani 1 4 c d S . .
C C -0.0173(9) 0.25 0.3600(8) 0.0170(15) Uani 1 4 c d S . .
N N -0.1260(8) 0.25 0.3961(8) 0.0248(17) Uani 1 4 c d S . .

loop_
_atom_site_aniso_label
_atom_site_aniso_U_11
_atom_site_aniso_U_22
_atom_site_aniso_U_33
_atom_site_aniso_U_23
_atom_site_aniso_U_13
_atom_site_aniso_U_12
Pb 0.0226(3) 0.0210(3) 0.0261(2) 0 -0.00160(11) 0
Cl 0.0165(11) 0.0158(11) 0.0221(9) 0 -0.0014(7) 0
S 0.0151(10) 0.0199(10) 0.0176(8) 0 0.0004(8) 0
C 0.021(4) 0.013(4) 0.017(3) 0 0.001(3) 0
N 0.018(4) 0.032(5) 0.025(3) 0 -0.003(3) 0

loop_
_atom_type_symbol
_atom_type_description
_atom_type_scat_dispersion_real
_atom_type_scat_dispersion_imag
_atom_type_scat_source
C C 0.0015 0.0009 'International Tables Vol C Tables 4.2.6.8 and 6.1.1.4'
N N 0.003 0.0019 'International Tables Vol C Tables 4.2.6.8 and 6.1.1.4'
S S 0.0826 0.0763 'International Tables Vol C Tables 4.2.6.8 and 6.1.1.4'
Cl Cl 0.0998 0.0984 'International Tables Vol C Tables 4.2.6.8 and 6.1.1.4'
Pb Pb -1.1676 6.9287 'International Tables Vol C Tables 4.2.6.8 and 6.1.1.4'

loop_
_geom_angle_atom_site_label_1
_geom_angle_atom_site_label_2
_geom_angle_atom_site_label_3
_geom_angle
_geom_angle_site_symmetry_1
_geom_angle_site_symmetry_3
_geom_angle_publ_flag
Cl Pb Cl 74.24(5) . 5_565 ?
Cl Pb Cl 74.24(5) . 5_575 ?
Cl Pb Cl 93.39(6) 5_565 5_575 ?
Cl Pb S 76.92(5) . 1_565 ?
Cl Pb S 150.85(6) 5_565 1_565 ?
Cl Pb S 82.74(4) 5_575 1_565 ?
Cl Pb S 76.92(5) . . ?
Cl Pb S 82.74(4) 5_565 . ?
Cl Pb S 150.85(6) 5_575 . ?
S Pb S 86.76(5) 1_565 . ?
Cl Pb N 45.47(9) . . ?
Cl Pb N 81.32(7) 5_565 . ?
Cl Pb N 118.79(9) 5_575 . ?
S Pb N 75.50(6) 1_565 . ?
S Pb N 32.06(9) . . ?
Pb Cl Pb 105.76(5) . 5_565 ?
Pb Cl Pb 105.76(5) . 5_575 ?
Pb Cl Pb 93.39(6) 5_565 5_575 ?
C S Pb 112.02(19) . 1_545 ?
C S Pb 112.02(19) . . ?
Pb S Pb 86.76(5) 1_545 . ?
N C S 180.0(7) . . ?

loop_
_geom_bond_atom_site_label_1
_geom_bond_atom_site_label_2
_geom_bond_distance
_geom_bond_site_symmetry_2
_geom_bond_publ_flag
Pb Cl 2.922(2) . ?
Pb Cl 2.9235(13) 5_565 ?
Pb Cl 2.9235(13) 5_575 ?
Pb S 3.0974(14) 1_565 ?
Pb S 3.0974(14) . ?
Pb N 4.895(8) . ?
Cl Pb 2.9235(13) 5_565 ?
Cl Pb 2.9235(13) 5_575 ?
S C 1.644(9) . ?
S Pb 3.0974(14) 1_545 ?
C N 1.159(12) . ?
